data_4518492
loop_
_publ_author_name
'Liu, Ming'
'Chen, Lixia'
'Shan, Peihui'
'Lian, Chengjie'
'Zhang, Zenghui'
'Zhang, Yunqian'
'Tao, Zhu'
'Xiao, Xin'

_publ_section_title
;
 Pyridine Detection Using Supramolecular Organic Frameworks Incorporating
 Cucurbit[10]uril.
;
_journal_issue 6
_journal_name_full 'ACS applied materials &amp; interfaces'
_journal_page_first 7434
_journal_page_last 7442
_journal_paper_doi 10.1021/acsami.0c20292
_journal_volume 13
_journal_year 2021
_chemical_formula_moiety 'C60 H60 N40 O20, 2(Cd Cl4), 8(H2 O)'
_chemical_formula_sum 'C60 H76 Cd2 Cl8 N40 O28'
_chemical_formula_weight 2314.00
_space_group_crystal_system tetragonal
_space_group_IT_number 136
_space_group_name_Hall '-P 4n 2n'
_space_group_name_H-M_alt 'P 42/m n m'
_atom_sites_solution_hydrogens mixed
_audit_creation_date 2020-12-30
_audit_creation_method
;
Olex2 1.2
(compiled 2018.05.29 svn.r3508 for OlexSys, GUI svn.r5506)
;
_cell_angle_alpha 90
_cell_angle_beta 90
_cell_angle_gamma 90
_cell_formula_units_Z 2
_cell_length_a 21.436(4)
_cell_length_b 21.436(4)
_cell_length_c 15.419(3)
_cell_measurement_reflns_used 6374
_cell_measurement_temperature 296.15
_cell_measurement_theta_max 21.6383
_cell_measurement_theta_min 2.4992
_cell_volume 7085(2)
_computing_molecular_graphics 'Olex2 (Dolomanov et al., 2009)'
_computing_publication_material 'Olex2 (Dolomanov et al., 2009)'
_computing_structure_refinement 'ShelXL (Sheldrick, 2015)'
_diffrn_ambient_temperature 296.15
_diffrn_detector 'Bruker APEX2 area detector'
_diffrn_detector_area_resol_mean 7.9
_diffrn_detector_type 'CCD area detector'
_diffrn_measured_fraction_theta_full 1.000
_diffrn_measured_fraction_theta_max 1.000
_diffrn_measurement_device 'three-circle diffractometer'
_diffrn_measurement_device_type 'Bruker APEX-II CCD'
_diffrn_measurement_method '\w and \f scans'
_diffrn_radiation_monochromator 'mirror optics'
_diffrn_radiation_probe x-ray
_diffrn_radiation_type MoK\a
_diffrn_radiation_wavelength 0.71073
_diffrn_reflns_av_R_equivalents 0.2930
_diffrn_reflns_av_unetI/netI 0.0971
_diffrn_reflns_Laue_measured_fraction_full 1.000
_diffrn_reflns_Laue_measured_fraction_max 1.000
_diffrn_reflns_limit_h_max 25
_diffrn_reflns_limit_h_min -25
_diffrn_reflns_limit_k_max 25
_diffrn_reflns_limit_k_min -25
_diffrn_reflns_limit_l_max 18
_diffrn_reflns_limit_l_min -18
_diffrn_reflns_number 63854
_diffrn_reflns_point_group_measured_fraction_full 1.000
_diffrn_reflns_point_group_measured_fraction_max 1.000
_diffrn_reflns_theta_full 25.008
_diffrn_reflns_theta_max 25.008
_diffrn_reflns_theta_min 1.627
_diffrn_source 'microfocus sealed X-ray tube'
_diffrn_source_type 'Incoatec I\ms'
_exptl_absorpt_coefficient_mu 0.514
_exptl_absorpt_correction_T_max 0.895
_exptl_absorpt_correction_T_min 0.847
_exptl_absorpt_correction_type multi-scan
_exptl_absorpt_process_details
;
SADABS-2016/2 (Bruker,2016/2) was used for absorption correction.
wR2(int) was 0.1134 before and 0.0629 after correction.
The Ratio of minimum to maximum transmission is 0.7573.
The \l/2 correction factor is Not present.
;
_exptl_crystal_colour colourless
_exptl_crystal_colour_primary colourless
_exptl_crystal_density_diffrn 1.085
_exptl_crystal_description block
_exptl_crystal_F_000 2344
_exptl_crystal_size_max 0.3
_exptl_crystal_size_mid 0.25
_exptl_crystal_size_min 0.2
_refine_diff_density_max 0.928
_refine_diff_density_min -2.408
_refine_diff_density_rms 0.178
_refine_ls_extinction_method none
_refine_ls_goodness_of_fit_ref 1.416
_refine_ls_hydrogen_treatment constr
_refine_ls_matrix_type full
_refine_ls_number_parameters 168
_refine_ls_number_reflns 3391
_refine_ls_number_restraints 0
_refine_ls_restrained_S_all 1.416
_refine_ls_R_factor_all 0.2490
_refine_ls_R_factor_gt 0.1488
_refine_ls_shift/su_max 0.000
_refine_ls_shift/su_mean 0.000
_refine_ls_structure_factor_coef Fsqd
_refine_ls_weighting_details 'w=1/[\s^2^(Fo^2^)+(0.2000P)^2^] where P=(Fo^2^+2Fc^2^)/3'
_refine_ls_weighting_scheme calc
_refine_ls_wR_factor_gt 0.4247
_refine_ls_wR_factor_ref 0.4773
_reflns_Friedel_coverage 0.000
_reflns_number_gt 1296
_reflns_number_total 3391
_reflns_threshold_expression 'I > 2\s(I)'
_cod_data_source_file am0c20292_si_002.cif
_cod_data_source_block lm2018100641_0m_a_sq_pl_sq
_cod_depositor_comments 'Adding full bibliography for 4518492.cif.'
_cod_original_cell_volume 7085(3)
_cod_database_code 4518492
_shelx_shelxl_version_number 2014/7
_shelx_space_group_comment
;
The symmetry employed for this shelxl refinement is uniquely defined
by the following loop, which should always be used as a source of
symmetry information in preference to the above space-group names.
They are only intended as comments.
;
_shelx_estimated_absorpt_t_max 0.904
_shelx_estimated_absorpt_t_min 0.861
_olex2_refinement_description
;
1. Fixed Uiso
 At 1.2 times of:
  All C(H) groups, All C(H,H) groups
 At 1.5 times of:
  All O(H,H) groups
2.a Riding coordinates:
 C5(H5), C11(H11), C7(H7A,H7B), C6(H6), C10(H10A,H10B), C9(H9), C2(H2), O4(H4A,
 H4B)
2.b Secondary CH2 refined with riding coordinates:
 C3(H3A,H3B)
;
_platon_squeeze_void_probe_radius 1.20
_olex2_submission_special_instructions 'No special instructions were received'

loop_
_space_group_symop_operation_xyz
'x, y, z'
'-y+1/2, x+1/2, z+1/2'
'-x, -y, z'
'y+1/2, -x+1/2, z+1/2'
'x+1/2, -y+1/2, -z+1/2'
'y, x, -z'
'-x+1/2, y+1/2, -z+1/2'
'-y, -x, -z'
'-x, -y, -z'
'y-1/2, -x-1/2, -z-1/2'
'x, y, -z'
'-y-1/2, x-1/2, -z-1/2'
'-x-1/2, y-1/2, z-1/2'
'-y, -x, z'
'x-1/2, -y-1/2, z-1/2'
'y, x, z'

loop_
_atom_site_label
_atom_site_type_symbol
_atom_site_fract_x
_atom_site_fract_y
_atom_site_fract_z
_atom_site_U_iso_or_equiv
_atom_site_adp_type
_atom_site_occupancy
_atom_site_site_symmetry_order
_atom_site_calc_flag
_atom_site_refinement_flags_posn
_atom_site_refinement_flags_adp
_atom_site_refinement_flags_occupancy
_atom_site_disorder_assembly
_atom_site_disorder_group
O2 O 0.5432(5) -0.2094(5) 0.6956(5) 0.101(3) Uani 1 1 d . . . . .
O3 O 0.2936(4) -0.7064(4) 0.6935(7) 0.082(4) Uani 1 2 d S T P . .
O1 O 0.3576(4) -0.2311(4) 0.6969(5) 0.084(3) Uani 1 1 d . . . . .
N1 N 0.3900(5) -0.1739(5) 0.5773(6) 0.072(3) Uani 1 1 d . . . . .
N4 N 0.1776(5) -0.6014(5) 0.5780(6) 0.072(3) Uani 1 1 d . . . . .
N3 N 0.1604(5) -0.4976(5) 0.5787(6) 0.069(3) Uani 1 1 d . . . . .
N2 N 0.2956(5) -0.2169(5) 0.5771(5) 0.066(3) Uani 1 1 d . . . . .
N5 N 0.2278(5) -0.7018(5) 0.5781(6) 0.083(3) Uani 1 1 d . . . . .
C5 C 0.5902(9) -0.1414(9) 0.5000 0.070(5) Uani 1 2 d S T P . .
H5 H 0.6146 -0.1028 0.5000 0.084 Uiso 1 2 d RS T P . .
C8 C 0.3474(7) -0.2088(6) 0.6224(7) 0.074(4) Uani 1 1 d . . . . .
C4 C 0.5466(8) -0.1832(7) 0.6249(8) 0.083(4) Uani 1 1 d . . . . .
C11 C 0.1286(8) -0.5201(7) 0.5000 0.055(4) Uani 1 2 d S T P . .
H11 H 0.0840 -0.5097 0.5000 0.066 Uiso 1 2 d RS T P . .
C7 C 0.4427(6) -0.1482(6) 0.6199(6) 0.069(4) Uani 1 1 d . . . . .
H7A H 0.4378 -0.1033 0.6176 0.083 Uiso 1 1 d R . . . .
H7B H 0.4445 -0.1603 0.6805 0.083 Uiso 1 1 d R . . . .
C6 C 0.3609(8) -0.1489(8) 0.5000 0.062(5) Uani 1 2 d S T P . .
H6 H 0.3582 -0.1033 0.5000 0.074 Uiso 1 2 d RS T P . .
C1 C 0.2757(7) -0.7243(7) 0.6245(12) 0.078(6) Uani 1 2 d S T P . .
C10 C 0.2398(7) -0.2398(7) 0.6155(9) 0.087(6) Uani 1 2 d S T P . .
H10A H 0.2447 -0.2447 0.6777 0.104 Uiso 1 2 d RS T P . .
H10B H 0.2081 -0.2081 0.6056 0.104 Uiso 1 2 d RS T P . .
C3 C 0.1811(7) -0.6598(8) 0.6186(8) 0.102(5) Uani 1 1 d . . . . .
H3A H 0.1404 -0.6796 0.6162 0.123 Uiso 1 1 calc R . . . .
H3B H 0.1917 -0.6539 0.6792 0.123 Uiso 1 1 calc R . . . .
C9 C 0.1805(8) -0.2962(8) 0.5000 0.069(5) Uani 1 2 d S T P . .
H9 H 0.1491 -0.2630 0.5000 0.083 Uiso 1 2 d RS T P . .
C2 C 0.2166(8) -0.7364(8) 0.5000 0.074(5) Uani 1 2 d S T P . .
H2 H 0.1741 -0.7534 0.5000 0.089 Uiso 1 2 d RS T P . .
Cd1 Cd 0.0000 -0.5000 0.7500 0.1088(12) Uani 1 4 d S T P . .
Cl1 Cl 0.07709(17) -0.46718(17) 0.8366(2) 0.0847(13) Uani 1 1 d . . . . .
O4 O 0.2004(7) -0.5514(7) 0.8701(7) 0.174(6) Uani 1 1 d . . . . .
H4A H 0.1646 -0.5642 0.8540 0.260 Uiso 1 1 d R . . . .
H4B H 0.2026 -0.5522 0.9251 0.260 Uiso 1 1 d R . . . .

loop_
_atom_site_aniso_label
_atom_site_aniso_U_11
_atom_site_aniso_U_22
_atom_site_aniso_U_33
_atom_site_aniso_U_23
_atom_site_aniso_U_13
_atom_site_aniso_U_12
O2 0.140(9) 0.137(8) 0.027(4) 0.008(5) -0.008(5) 0.012(7)
O3 0.113(7) 0.113(7) 0.019(6) 0.005(5) 0.005(5) 0.013(8)
O1 0.104(7) 0.114(7) 0.032(5) -0.003(5) 0.007(4) -0.018(5)
N1 0.099(8) 0.078(7) 0.039(5) -0.007(5) 0.022(6) -0.036(7)
N4 0.100(8) 0.078(7) 0.036(5) 0.007(6) 0.010(5) -0.005(6)
N3 0.088(8) 0.086(8) 0.031(5) -0.007(6) 0.001(5) 0.005(6)
N2 0.086(7) 0.093(7) 0.021(5) 0.004(5) -0.001(5) -0.031(6)
N5 0.093(8) 0.122(9) 0.033(5) 0.006(6) -0.002(6) 0.032(7)
C5 0.095(15) 0.083(13) 0.031(9) 0.000 0.000 -0.004(11)
C8 0.129(12) 0.067(8) 0.025(6) -0.009(6) -0.007(8) 0.020(8)
C4 0.127(14) 0.077(9) 0.044(8) -0.029(7) 0.005(9) -0.003(9)
C11 0.059(10) 0.065(11) 0.041(9) 0.000 0.000 -0.002(8)
C7 0.093(10) 0.092(9) 0.023(5) -0.011(6) 0.004(7) -0.009(8)
C6 0.094(13) 0.071(11) 0.020(8) 0.000 0.000 0.009(10)
C1 0.095(9) 0.095(9) 0.045(11) 0.023(8) 0.023(8) -0.001(12)
C10 0.123(10) 0.123(10) 0.014(8) 0.000(7) 0.000(7) 0.004(14)
C3 0.117(12) 0.145(15) 0.045(8) 0.012(9) 0.019(8) 0.025(11)
C9 0.084(12) 0.087(13) 0.037(9) 0.000 0.000 -0.014(11)
C2 0.081(12) 0.087(13) 0.053(10) 0.000 0.000 0.015(10)
Cd1 0.1241(16) 0.1241(16) 0.0780(18) 0.000 0.000 0.000
Cl1 0.092(3) 0.100(3) 0.062(2) -0.0155(19) -0.0130(19) -0.002(2)
O4 0.189(13) 0.240(17) 0.091(8) 0.038(10) -0.008(9) -0.025(11)

loop_
_atom_type_symbol
_atom_type_description
_atom_type_scat_dispersion_real
_atom_type_scat_dispersion_imag
_atom_type_scat_source
C C 0.0033 0.0016 'International Tables Vol C Tables 4.2.6.8 and 6.1.1.4'
H H 0.0000 0.0000 'International Tables Vol C Tables 4.2.6.8 and 6.1.1.4'
Cd Cd -0.8075 1.2024 'International Tables Vol C Tables 4.2.6.8 and 6.1.1.4'
Cl Cl 0.1484 0.1585 'International Tables Vol C Tables 4.2.6.8 and 6.1.1.4'
N N 0.0061 0.0033 'International Tables Vol C Tables 4.2.6.8 and 6.1.1.4'
O O 0.0106 0.0060 'International Tables Vol C Tables 4.2.6.8 and 6.1.1.4'

loop_
_geom_angle_atom_site_label_1
_geom_angle_atom_site_label_2
_geom_angle_atom_site_label_3
_geom_angle
_geom_angle_site_symmetry_1
_geom_angle_site_symmetry_3
_geom_angle_publ_flag
C8 N1 C7 120.5(10) . . ?
C8 N1 C6 109.3(11) . . ?
C7 N1 C6 125.6(11) . . ?
C4 N4 C5 109.8(12) 14 14 ?
C4 N4 C3 121.3(11) 14 . ?
C3 N4 C5 123.1(13) . 14 ?
C4 N3 C11 110.2(11) 14 . ?
C4 N3 C7 119.4(10) 14 14 ?
C7 N3 C11 125.3(12) 14 . ?
C8 N2 C10 122.1(10) . . ?
C8 N2 C9 111.1(11) . 14 ?
C10 N2 C9 123.1(13) . 14 ?
C1 N5 C3 120.7(11) . . ?
C1 N5 C2 112.9(13) . . ?
C2 N5 C3 123.7(12) . . ?
N4 C5 N4 111.9(14) 8_556 14 ?
N4 C5 H5 111.3 8_556 . ?
N4 C5 H5 111.3 14 . ?
N4 C5 C11 105.0(10) 8_556 14 ?
N4 C5 C11 105.0(10) 14 14 ?
C11 C5 H5 112.0 14 . ?
O1 C8 N1 123.5(13) . . ?
O1 C8 N2 125.1(13) . . ?
N2 C8 N1 111.3(10) . . ?
O2 C4 N4 123.6(15) . 14 ?
O2 C4 N3 125.7(14) . 14 ?
N3 C4 N4 110.5(12) 14 14 ?
N3 C11 N3 111.0(13) 11_556 . ?
N3 C11 C5 103.8(10) . 14 ?
N3 C11 C5 103.8(10) 11_556 14 ?
N3 C11 H11 112.1 11_556 . ?
N3 C11 H11 112.1 . . ?
C5 C11 H11 113.5 14 . ?
N1 C7 H7A 106.4 . . ?
N1 C7 H7B 112.0 . . ?
N3 C7 N1 113.4(10) 14 . ?
N3 C7 H7A 105.5 14 . ?
N3 C7 H7B 111.3 14 . ?
H7A C7 H7B 107.8 . . ?
N1 C6 N1 110.7(13) 11_556 . ?
N1 C6 H6 113.3 11_556 . ?
N1 C6 H6 113.3 . . ?
N1 C6 C9 103.0(10) 11_556 14 ?
N1 C6 C9 103.0(10) . 14 ?
C9 C6 H6 112.7 14 . ?
O3 C1 N5 127.2(9) . . ?
O3 C1 N5 127.2(9) . 16_645 ?
N5 C1 N5 105.5(18) . 16_645 ?
N2 C10 N2 113.9(14) . 14 ?
N2 C10 H10A 111.0 14 . ?
N2 C10 H10A 111.0 . . ?
N2 C10 H10B 106.4 . . ?
N2 C10 H10B 106.4 14 . ?
H10A C10 H10B 107.9 . . ?
N4 C3 N5 112.9(11) . . ?
N4 C3 H3A 109.0 . . ?
N4 C3 H3B 109.0 . . ?
N5 C3 H3A 109.0 . . ?
N5 C3 H3B 109.0 . . ?
H3A C3 H3B 107.8 . . ?
N2 C9 N2 113.4(14) 14 8_556 ?
N2 C9 C6 104.5(10) 14 14 ?
N2 C9 C6 104.5(10) 8_556 14 ?
N2 C9 H9 111.7 14 . ?
N2 C9 H9 111.7 8_556 . ?
C6 C9 H9 110.5 14 . ?
N5 C2 N5 114.1(15) 11_556 . ?
N5 C2 H2 110.3 11_556 . ?
N5 C2 H2 110.3 . . ?
C2 C2 N5 104.4(8) 6_646 . ?
C2 C2 N5 104.4(8) 6_646 11_556 ?
C2 C2 H2 113.2 6_646 . ?
Cl1 Cd1 Cl1 110.86(9) 10_657 3_545 ?
Cl1 Cd1 Cl1 110.86(9) 12_557 . ?
Cl1 Cd1 Cl1 106.73(18) 3_545 . ?
Cl1 Cd1 Cl1 106.73(18) 10_657 12_557 ?
Cl1 Cd1 Cl1 110.86(9) 3_545 12_557 ?
Cl1 Cd1 Cl1 110.86(9) 10_657 . ?
H4A O4 H4B 109.5 . . ?

loop_
_geom_bond_atom_site_label_1
_geom_bond_atom_site_label_2
_geom_bond_distance
_geom_bond_site_symmetry_2
_geom_bond_publ_flag
O2 C4 1.228(15) . ?
O3 C1 1.19(2) . ?
O1 C8 1.264(12) . ?
N1 C8 1.371(15) . ?
N1 C7 1.417(13) . ?
N1 C6 1.449(13) . ?
N4 C5 1.452(14) 14 ?
N4 C4 1.385(16) 14 ?
N4 C3 1.402(16) . ?
N3 C4 1.361(17) 14 ?
N3 C11 1.473(13) . ?
N3 C7 1.363(13) 14 ?
N2 C8 1.324(15) . ?
N2 C10 1.422(12) . ?
N2 C9 1.422(12) 14 ?
N5 C1 1.342(15) . ?
N5 C3 1.483(16) . ?
N5 C2 1.435(14) . ?
C5 N4 1.452(14) 14 ?
C5 N4 1.452(14) 8_556 ?
C5 H5 0.9789 . ?
C5 C11 1.53(2) 14 ?
C4 N4 1.385(16) 14 ?
C4 N3 1.360(17) 14 ?
C11 N3 1.473(13) 11_556 ?
C11 C5 1.53(2) 14 ?
C11 H11 0.9817 . ?
C7 N3 1.364(13) 14 ?
C7 H7A 0.9688 . ?
C7 H7B 0.9705 . ?
C6 N1 1.449(13) 11_556 ?
C6 H6 0.9788 . ?
C6 C9 1.54(2) 14 ?
C1 N5 1.342(15) 16_645 ?
C10 N2 1.422(12) 14 ?
C10 H10A 0.9707 . ?
C10 H10B 0.9713 . ?
C3 H3A 0.9700 . ?
C3 H3B 0.9700 . ?
C9 N2 1.422(12) 14 ?
C9 N2 1.422(12) 8_556 ?
C9 C6 1.54(2) 14 ?
C9 H9 0.9797 . ?
C2 N5 1.435(14) 11_556 ?
C2 C2 1.42(3) 6_646 ?
C2 H2 0.9811 . ?
Cd1 Cl1 2.238(3) 10_657 ?
Cd1 Cl1 2.238(3) . ?
Cd1 Cl1 2.238(3) 3_545 ?
Cd1 Cl1 2.238(3) 12_557 ?
O4 H4A 0.8518 . ?
O4 H4B 0.8497 . ?

loop_
_geom_torsion_atom_site_label_1
_geom_torsion_atom_site_label_2
_geom_torsion_atom_site_label_3
_geom_torsion_atom_site_label_4
_geom_torsion
_geom_torsion_site_symmetry_1
_geom_torsion_site_symmetry_2
_geom_torsion_site_symmetry_3
_geom_torsion_site_symmetry_4
_geom_torsion_publ_flag
C5 N4 C3 N5 82.5(17) 14 . . . ?
C8 N1 C7 N3 129.8(12) . . . 14 ?
C8 N1 C6 N1 -115.9(12) . . . 11_556 ?
C8 N1 C6 C9 -6.4(13) . . . 14 ?
C8 N2 C10 N2 -121.5(12) . . . 14 ?
C4 N4 C3 N5 -127.0(13) 14 . . . ?
C4 N3 C11 N3 -116.7(12) 14 . . 11_556 ?
C4 N3 C11 C5 -5.8(14) 14 . . 14 ?
C7 N1 C8 O1 -15.2(18) . . . . ?
C7 N1 C8 N2 166.2(10) . . . . ?
C7 N1 C6 N1 88.2(16) . . . 11_556 ?
C7 N1 C6 C9 -162.3(12) . . . 14 ?
C7 N3 C11 N3 88.7(15) 14 . . 11_556 ?
C7 N3 C11 C5 -160.3(12) 14 . . 14 ?
C6 N1 C8 O1 -172.5(11) . . . . ?
C6 N1 C8 N2 8.9(14) . . . . ?
C6 N1 C7 N3 -76.8(15) . . . 14 ?
C1 N5 C3 N4 120.4(15) . . . . ?
C1 N5 C2 N5 -114.4(15) . . . 11_556 ?
C1 N5 C2 C2 -1.1(13) . . . 6_646 ?
C10 N2 C8 O1 15.0(19) . . . . ?
C10 N2 C8 N1 -166.4(12) . . . . ?
C3 N5 C1 O3 -15(3) . . . . ?
C3 N5 C1 N5 163.6(10) . . . 16_645 ?
C3 N5 C2 N5 84.4(19) . . . 11_556 ?
C3 N5 C2 C2 -162.4(10) . . . 6_646 ?
C9 N2 C8 O1 173.9(12) 14 . . . ?
C9 N2 C8 N1 -7.5(15) 14 . . . ?
C9 N2 C10 N2 82.2(19) 14 . . 14 ?
C2 N5 C1 O3 -176.7(17) . . . . ?
C2 N5 C1 N5 2(2) . . . 16_645 ?
C2 N5 C3 N4 -79.7(18) . . . . ?

loop_
_platon_squeeze_void_nr
_platon_squeeze_void_average_x
_platon_squeeze_void_average_y
_platon_squeeze_void_average_z
_platon_squeeze_void_volume
_platon_squeeze_void_count_electrons
_platon_squeeze_void_content
1 0.000 0.000 -0.015 1558 591 ' '
2 0.500 0.500 -0.021 1558 591 ' '
